data_1565106
loop_
_publ_author_name
'Mukherjee, Kallol'
'Grimblat, Nicolas'
'Sau, Somratan'
'Ghosh, Koushik'
'Shankar, Majji'
'Gandon, Vincent'
'Sahoo, Akhila K.'

_publ_section_title
;
 Kinetic resolution of sulfur-stereogenic sulfoximines by Pd(ii)--MPAA
 catalyzed C--H arylation and olefination
;
_journal_name_full 'Chemical Science'
_journal_paper_doi 10.1039/D1SC04299H
_journal_year 2021
_chemical_formula_moiety 'C28 H28 N2 O4 S'
_chemical_formula_sum 'C28 H28 N2 O4 S'
_chemical_formula_weight 488.58
_space_group_crystal_system hexagonal
_space_group_IT_number 169
_space_group_name_Hall 'P 61'
_space_group_name_H-M_alt 'P 61'
_atom_sites_solution_hydrogens geom
_atom_sites_solution_primary dual
_audit_creation_date 2021-05-07
_audit_creation_method
;
Olex2 1.2
(compiled 2018.05.29 svn.r3508 for OlexSys, GUI svn.r5506)
;
_audit_update_record
;
2021-06-09 deposited with the CCDC.	2021-10-20 downloaded from the CCDC.
;
_cell_angle_alpha 90
_cell_angle_beta 90
_cell_angle_gamma 120
_cell_formula_units_Z 6
_cell_length_a 22.7073(5)
_cell_length_b 22.7073(5)
_cell_length_c 9.0908(2)
_cell_measurement_reflns_used 15371
_cell_measurement_temperature 292(110)
_cell_measurement_theta_max 21.7740
_cell_measurement_theta_min 2.0640
_cell_volume 4059.42(15)
_computing_cell_refinement 'CrysAlisPro 1.171.40.35a (Rigaku OD, 2018)'
_computing_data_collection 'CrysAlisPro 1.171.40.35a (Rigaku OD, 2018)'
_computing_data_reduction 'CrysAlisPro 1.171.40.35a (Rigaku OD, 2018)'
_computing_molecular_graphics 'Olex2 (Dolomanov et al., 2009)'
_computing_publication_material 'Olex2 (Dolomanov et al., 2009)'
_computing_structure_refinement 'ShelXL (Sheldrick, 2015)'
_computing_structure_solution 'ShelXT (Sheldrick, 2015)'
_diffrn_ambient_environment air
_diffrn_ambient_temperature 292(110)
_diffrn_detector 'CCD plate'
_diffrn_detector_area_resol_mean 10.0000
_diffrn_detector_type HyPix3000
_diffrn_measured_fraction_theta_full 0.998
_diffrn_measured_fraction_theta_max 0.976
_diffrn_measurement_details
;
List of Runs (angles in degrees, time in seconds):

  # Type    Start    End  Width  t~exp~   \w     \q     \k     \f   Frames
#--------------------------------------------------------------------------
  1  \w    -34.00  22.00   0.50   12.00    --  -14.97 -94.00  30.00  112
  2  \w     19.00  69.00   0.50   12.00    --   16.22-125.00   0.00  100
  3  \w     16.00  74.00   0.50   12.00    --   16.22-136.00 -38.00  116
  4  \w    -23.00  42.00   0.50   12.00    --  -14.97  45.00  90.00  130
  5  \w     42.00  68.00   0.50   12.00    --   16.22  45.00  90.00   52
  6  \w    -10.00  90.00   0.50   12.00    --   16.22  30.00  90.00  200
  7  \w     -4.00  21.00   0.50   12.00    --   16.22  45.00  90.00   50
  8  \w    -55.00 -30.00   0.50   12.00    --  -14.97 136.00  26.00   50
  9  \w     45.00  70.00   0.50   12.00    --   16.22-133.00 139.00   50
 10  \w    -33.00  22.00   0.50   12.00    --  -14.97 -94.00 150.00  110
 11  \w    -53.00  34.00   0.50   12.00    --   16.22 -45.00 -90.00  174
 12  \w     41.00  81.00   0.50   12.00    --   16.22  45.00-120.00   80
 13  \w      4.00  29.00   0.50   12.00    --   16.22  45.00-120.00   50
 14  \w    -57.00  -1.00   0.50   12.00    --   16.22 -30.00-180.00  112
 15  \w    -67.00 -42.00   0.50   12.00    --  -14.97 133.00-152.00   50
;
_diffrn_measurement_device 'four-circle diffractometer'
_diffrn_measurement_device_type 'XtaLAB Synergy, Single source at offset/far, HyPix3000'
_diffrn_measurement_method '\w scans'
_diffrn_orient_matrix_type 'CrysAlisPro convention (1999,Acta A55,543-557)'
_diffrn_orient_matrix_UB_11 0.0358485000
_diffrn_orient_matrix_UB_12 0.0213650000
_diffrn_orient_matrix_UB_13 -0.0007447000
_diffrn_orient_matrix_UB_21 -0.0038668000
_diffrn_orient_matrix_UB_22 0.0286932000
_diffrn_orient_matrix_UB_23 0.0130022000
_diffrn_orient_matrix_UB_31 0.0010128000
_diffrn_orient_matrix_UB_32 -0.0046122000
_diffrn_orient_matrix_UB_33 0.0769152000
_diffrn_radiation_monochromator mirror
_diffrn_radiation_probe x-ray
_diffrn_radiation_type MoK\a
_diffrn_radiation_wavelength 0.71073
_diffrn_reflns_av_R_equivalents 0.0460
_diffrn_reflns_av_unetI/netI 0.0424
_diffrn_reflns_Laue_measured_fraction_full 0.998
_diffrn_reflns_Laue_measured_fraction_max 0.976
_diffrn_reflns_limit_h_max 28
_diffrn_reflns_limit_h_min -27
_diffrn_reflns_limit_k_max 28
_diffrn_reflns_limit_k_min -28
_diffrn_reflns_limit_l_max 11
_diffrn_reflns_limit_l_min -11
_diffrn_reflns_number 39105
_diffrn_reflns_point_group_measured_fraction_full 0.999
_diffrn_reflns_point_group_measured_fraction_max 0.964
_diffrn_reflns_theta_full 25.242
_diffrn_reflns_theta_max 26.993
_diffrn_reflns_theta_min 2.071
_diffrn_source 'micro-focus sealed X-ray tube'
_diffrn_source_type 'PhotonJet (Mo) X-ray Source'
_exptl_absorpt_coefficient_mu 0.154
_exptl_absorpt_correction_T_max 1.00000
_exptl_absorpt_correction_T_min 0.67337
_exptl_absorpt_correction_type multi-scan
_exptl_absorpt_process_details
;
CrysAlisPro 1.171.40.35a (Rigaku Oxford Diffraction, 2018)
Empirical absorption correction using spherical harmonics,
 implemented in SCALE3 ABSPACK scaling algorithm.
;
_exptl_crystal_colour 'clear whiteish white'
_exptl_crystal_colour_lustre clear
_exptl_crystal_colour_modifier whiteish
_exptl_crystal_colour_primary white
_exptl_crystal_density_diffrn 1.199
_exptl_crystal_description block
_exptl_crystal_F_000 1548
_exptl_crystal_size_max 0.2
_exptl_crystal_size_mid 0.15
_exptl_crystal_size_min 0.1
_refine_diff_density_max 0.397
_refine_diff_density_min -0.165
_refine_diff_density_rms 0.035
_refine_ls_abs_structure_details
;
 Flack x determined using 1331 quotients [(I+)-(I-)]/[(I+)+(I-)]
 (Parsons, Flack and Wagner, Acta Cryst. B69 (2013) 249-259).
;
_refine_ls_abs_structure_Flack 0.02(4)
_refine_ls_extinction_method none
_refine_ls_goodness_of_fit_ref 1.015
_refine_ls_hydrogen_treatment constr
_refine_ls_matrix_type full
_refine_ls_number_parameters 321
_refine_ls_number_reflns 5690
_refine_ls_number_restraints 1
_refine_ls_restrained_S_all 1.015
_refine_ls_R_factor_all 0.0831
_refine_ls_R_factor_gt 0.0519
_refine_ls_shift/su_max 0.026
_refine_ls_shift/su_mean 0.001
_refine_ls_structure_factor_coef Fsqd
_refine_ls_weighting_details 'w=1/[\s^2^(Fo^2^)+(0.0785P)^2^] where P=(Fo^2^+2Fc^2^)/3'
_refine_ls_weighting_scheme calc
_refine_ls_wR_factor_gt 0.1281
_refine_ls_wR_factor_ref 0.1450
_reflns_Friedel_coverage 0.856
_reflns_Friedel_fraction_full 1.000
_reflns_Friedel_fraction_max 0.950
_reflns_number_gt 3797
_reflns_number_total 5690
_reflns_threshold_expression 'I > 2\s(I)'
_cod_data_source_file d1sc04299h2.cif
_cod_data_source_block aks82
_cod_original_cell_volume 4059.4(2)
_cod_database_code 1565106
_shelx_shelxl_version_number 2018/3
_chemical_oxdiff_formula 'C H N O S'
_shelx_space_group_comment
;
The symmetry employed for this shelxl refinement is uniquely defined
by the following loop, which should always be used as a source of
symmetry information in preference to the above space-group names.
They are only intended as comments.
;
_shelx_estimated_absorpt_t_max 0.985
_shelx_estimated_absorpt_t_min 0.970
_reflns_odcompleteness_completeness 99.93
_reflns_odcompleteness_iscentric 1
_reflns_odcompleteness_theta 26.32
_olex2_refinement_description
;
1. Fixed Uiso
 At 1.2 times of:
  All C(H) groups
 At 1.5 times of:
  All C(H,H,H) groups
2.a Aromatic/amide H refined with riding coordinates:
 C2(H2), C5(H5), C4(H4), C16(H16), C22(H22), C20(H20), C21(H21), C8(H8),
 C11(H11), C9(H9), C14(H14), C12(H12), C13(H13)
2.b Idealised Me refined as rotating group:
 C19(H19A,H19B,H19C), C27(H27A,H27B,H27C), C28(H28A,H28B,H28C), C26(H26A,H26B,
 H26C), C23(H23A,H23B,H23C)
;
_olex2_submission_original_sample_id AKS82
_olex2_submission_special_instructions 'No special instructions were received'
_oxdiff_exptl_absorpt_empirical_details
;
Empirical correction (ABSPACK) includes:
- Absorption correction using spherical harmonics
- Frame scaling
;
_oxdiff_exptl_absorpt_empirical_full_max 1.624
_oxdiff_exptl_absorpt_empirical_full_min 0.633

loop_
_space_group_symop_operation_xyz
'x, y, z'
'-y, x-y, z+1/3'
'-x+y, -x, z+2/3'
'-x, -y, z+1/2'
'y, -x+y, z+5/6'
'x-y, x, z+1/6'

loop_
_atom_site_label
_atom_site_type_symbol
_atom_site_fract_x
_atom_site_fract_y
_atom_site_fract_z
_atom_site_U_iso_or_equiv
_atom_site_adp_type
_atom_site_occupancy
_atom_site_site_symmetry_order
_atom_site_calc_flag
_atom_site_refinement_flags_posn
_atom_site_refinement_flags_adp
_atom_site_refinement_flags_occupancy
_atom_site_disorder_assembly
_atom_site_disorder_group
S1 S 0.93426(5) 0.60616(5) 0.35441(13) 0.0570(3) Uani 1 1 d . . . . .
O1 O 0.89513(13) 0.63940(15) 0.3412(4) 0.0719(8) Uani 1 1 d . . . . .
O2 O 0.81178(15) 0.48031(15) 0.3239(4) 0.0798(10) Uani 1 1 d . . . . .
O3 O 0.85784(14) 0.45084(16) 0.1408(4) 0.0849(11) Uani 1 1 d . . . . .
N1 N 0.92214(17) 0.54939(19) 0.2452(4) 0.0651(10) Uani 1 1 d . . . . .
N2 N 0.97900(19) 0.56182(19) 0.5606(5) 0.0718(10) Uani 1 1 d . . . . .
O4 O 1.16477(18) 0.6888(2) 0.1007(5) 0.1009(12) Uani 1 1 d . . . . .
C24 C 0.8586(2) 0.4925(2) 0.2442(5) 0.0606(11) Uani 1 1 d . . . . .
C6 C 1.0513(2) 0.7267(2) 0.4079(5) 0.0642(11) Uani 1 1 d . . . . .
C3 C 1.1245(2) 0.6993(3) 0.1974(5) 0.0687(11) Uani 1 1 d . . . . .
C17 C 0.9306(2) 0.5779(2) 0.5409(5) 0.0593(10) Uani 1 1 d . . . . .
C2 C 1.0572(2) 0.6520(2) 0.2240(5) 0.0625(11) Uani 1 1 d . . . . .
H2 H 1.036148 0.611227 0.172326 0.075 Uiso 1 1 calc R . . . .
C1 C 1.02141(19) 0.6659(2) 0.3281(4) 0.0558(10) Uani 1 1 d . . . . .
C25 C 0.7955(2) 0.3892(2) 0.0942(6) 0.0769(14) Uani 1 1 d . . . . .
C5 C 1.1192(2) 0.7726(2) 0.3738(6) 0.0796(14) Uani 1 1 d . . . . .
H5 H 1.140854 0.814028 0.423157 0.096 Uiso 1 1 calc R . . . .
C7 C 1.0148(3) 0.7451(2) 0.5208(7) 0.0797(14) Uani 1 1 d . . . . .
C15 C 0.9853(3) 0.7492(3) 0.7752(7) 0.0878(16) Uani 1 1 d . . . . .
C4 C 1.1548(2) 0.7600(2) 0.2738(6) 0.0802(15) Uani 1 1 d . . . . .
H4 H 1.199997 0.792154 0.255639 0.096 Uiso 1 1 calc R . . . .
C16 C 1.0203(3) 0.7324(2) 0.6597(7) 0.0872(16) Uani 1 1 d . . . . .
H16 H 1.046342 0.712729 0.685301 0.105 Uiso 1 1 calc R . . . .
C10 C 0.9497(3) 0.7789(3) 0.7356(8) 0.0937(17) Uani 1 1 d . . . . .
C22 C 0.9852(3) 0.5437(3) 0.6967(7) 0.0922(16) Uani 1 1 d . . . . .
H22 H 1.018880 0.532642 0.714105 0.111 Uiso 1 1 calc R . . . .
C18 C 0.8856(2) 0.5751(2) 0.6480(6) 0.0757(14) Uani 1 1 d . . . . .
C20 C 0.8970(4) 0.5554(3) 0.7874(7) 0.1000(19) Uani 1 1 d . . . . .
H20 H 0.869485 0.552748 0.865883 0.120 Uiso 1 1 calc R . . . .
C21 C 0.9461(4) 0.5406(3) 0.8099(7) 0.107(2) Uani 1 1 d . . . . .
H21 H 0.953005 0.528156 0.903020 0.128 Uiso 1 1 calc R . . . .
C19 C 0.8299(3) 0.5914(3) 0.6230(7) 0.1005(18) Uani 1 1 d . . . . .
H19A H 0.849454 0.638484 0.597283 0.151 Uiso 1 1 calc GR . . . .
H19B H 0.803512 0.582338 0.711276 0.151 Uiso 1 1 calc GR . . . .
H19C H 0.801059 0.563656 0.544517 0.151 Uiso 1 1 calc GR . . . .
C8 C 0.9781(3) 0.7778(3) 0.4829(7) 0.0943(17) Uani 1 1 d . . . . .
H8 H 0.975134 0.787350 0.384619 0.113 Uiso 1 1 calc R . . . .
C27 C 0.7478(3) 0.4098(3) 0.0284(8) 0.0997(17) Uani 1 1 d . . . . .
H27A H 0.738179 0.435069 0.099700 0.150 Uiso 1 1 calc GR . . . .
H27B H 0.706301 0.369969 0.000182 0.150 Uiso 1 1 calc GR . . . .
H27C H 0.768596 0.437714 -0.056580 0.150 Uiso 1 1 calc GR . . . .
C11 C 0.9133(4) 0.7933(4) 0.8497(12) 0.128(3) Uani 1 1 d . . . . .
H11 H 0.887857 0.813653 0.824907 0.154 Uiso 1 1 calc R . . . .
C9 C 0.9470(4) 0.7958(3) 0.5869(9) 0.111(2) Uani 1 1 d . . . . .
H9 H 0.924325 0.818768 0.560712 0.134 Uiso 1 1 calc R . . . .
C28 C 0.8232(3) 0.3607(4) -0.0199(9) 0.137(3) Uani 1 1 d . . . . .
H28A H 0.846044 0.393899 -0.095658 0.205 Uiso 1 1 calc GR . . . .
H28B H 0.786310 0.320315 -0.062233 0.205 Uiso 1 1 calc GR . . . .
H28C H 0.854609 0.349792 0.025937 0.205 Uiso 1 1 calc GR . . . .
C26 C 0.7623(3) 0.3397(3) 0.2195(8) 0.1017(19) Uani 1 1 d . . . . .
H26A H 0.794555 0.329130 0.262561 0.153 Uiso 1 1 calc GR . . . .
H26B H 0.724036 0.298739 0.183064 0.153 Uiso 1 1 calc GR . . . .
H26C H 0.747243 0.359717 0.292642 0.153 Uiso 1 1 calc GR . . . .
C14 C 0.9881(5) 0.7327(3) 0.9200(9) 0.123(2) Uani 1 1 d . . . . .
H14 H 1.013195 0.712065 0.945343 0.147 Uiso 1 1 calc R . . . .
C12 C 0.9164(5) 0.7773(4) 0.9875(13) 0.147(4) Uani 1 1 d . . . . .
H12 H 0.893289 0.786547 1.060196 0.176 Uiso 1 1 calc R . . . .
C13 C 0.9548(6) 0.7462(4) 1.0247(10) 0.146(3) Uani 1 1 d . . . . .
H13 H 0.957020 0.734967 1.122110 0.176 Uiso 1 1 calc R . . . .
C23 C 1.1404(4) 0.6202(4) 0.0515(9) 0.130(2) Uani 1 1 d . . . . .
H23A H 1.109685 0.610219 -0.029387 0.195 Uiso 1 1 calc GR . . . .
H23B H 1.117127 0.589182 0.130782 0.195 Uiso 1 1 calc GR . . . .
H23C H 1.178190 0.615348 0.020462 0.195 Uiso 1 1 calc GR . . . .

loop_
_atom_site_aniso_label
_atom_site_aniso_U_11
_atom_site_aniso_U_22
_atom_site_aniso_U_33
_atom_site_aniso_U_23
_atom_site_aniso_U_13
_atom_site_aniso_U_12
S1 0.0415(5) 0.0512(6) 0.0738(6) -0.0097(5) -0.0067(5) 0.0198(5)
O1 0.0534(16) 0.0662(18) 0.100(2) -0.0105(17) -0.0129(16) 0.0331(15)
O2 0.0543(18) 0.071(2) 0.094(2) -0.0247(17) 0.0104(17) 0.0166(15)
O3 0.0465(17) 0.077(2) 0.113(3) -0.0473(19) 0.0030(16) 0.0175(15)
N1 0.0427(18) 0.065(2) 0.078(2) -0.0206(18) -0.0038(16) 0.0194(17)
N2 0.058(2) 0.064(2) 0.086(3) 0.006(2) -0.0031(19) 0.0249(18)
O4 0.075(2) 0.105(3) 0.104(3) 0.015(2) 0.034(2) 0.031(2)
C24 0.046(2) 0.059(3) 0.076(3) -0.017(2) -0.006(2) 0.026(2)
C6 0.052(2) 0.049(2) 0.082(3) -0.003(2) 0.002(2) 0.017(2)
C3 0.055(2) 0.076(3) 0.072(3) 0.014(2) 0.007(2) 0.030(2)
C17 0.044(2) 0.049(2) 0.072(3) -0.008(2) -0.002(2) 0.0137(18)
C2 0.053(2) 0.059(3) 0.066(3) -0.003(2) -0.003(2) 0.020(2)
C1 0.042(2) 0.053(2) 0.064(2) 0.0007(19) -0.0042(18) 0.0175(18)
C25 0.050(3) 0.067(3) 0.097(4) -0.029(3) -0.006(2) 0.018(2)
C5 0.064(3) 0.050(2) 0.103(4) -0.008(3) -0.006(3) 0.012(2)
C7 0.070(3) 0.051(3) 0.098(4) -0.005(3) -0.019(3) 0.014(2)
C15 0.093(4) 0.053(3) 0.101(4) -0.008(3) 0.015(3) 0.024(3)
C4 0.049(3) 0.065(3) 0.105(4) 0.018(3) 0.003(3) 0.013(2)
C16 0.090(4) 0.056(3) 0.103(4) -0.004(3) -0.017(3) 0.027(3)
C10 0.094(4) 0.069(3) 0.098(4) -0.013(3) 0.004(3) 0.025(3)
C22 0.082(4) 0.081(4) 0.098(4) 0.017(3) -0.009(3) 0.030(3)
C18 0.058(3) 0.060(3) 0.086(4) -0.011(2) 0.014(2) 0.012(2)
C20 0.093(4) 0.086(4) 0.080(4) -0.005(3) 0.027(3) 0.014(3)
C21 0.100(5) 0.102(5) 0.086(4) 0.016(3) -0.001(4) 0.026(4)
C19 0.069(3) 0.101(4) 0.119(5) -0.015(4) 0.018(3) 0.033(3)
C8 0.101(4) 0.098(4) 0.099(4) -0.011(3) -0.012(3) 0.061(4)
C27 0.083(4) 0.084(4) 0.114(4) -0.018(3) -0.023(3) 0.029(3)
C11 0.114(5) 0.112(6) 0.158(8) -0.003(5) 0.025(5) 0.056(4)
C9 0.111(5) 0.104(5) 0.138(6) -0.025(4) -0.017(4) 0.068(4)
C28 0.091(4) 0.123(5) 0.165(7) -0.088(5) 0.008(4) 0.030(4)
C26 0.097(4) 0.063(3) 0.124(5) -0.021(3) -0.020(4) 0.024(3)
C14 0.173(7) 0.087(4) 0.104(5) -0.009(4) 0.001(5) 0.063(5)
C12 0.161(8) 0.104(6) 0.149(8) -0.007(5) 0.073(6) 0.046(5)
C13 0.223(10) 0.115(6) 0.100(5) 0.010(5) 0.037(6) 0.084(7)
C23 0.110(5) 0.138(6) 0.130(6) -0.024(5) 0.035(4) 0.053(5)

loop_
_atom_type_symbol
_atom_type_description
_atom_type_scat_dispersion_real
_atom_type_scat_dispersion_imag
_atom_type_scat_source
C C 0.0033 0.0016 'International Tables Vol C Tables 4.2.6.8 and 6.1.1.4'
H H 0.0000 0.0000 'International Tables Vol C Tables 4.2.6.8 and 6.1.1.4'
N N 0.0061 0.0033 'International Tables Vol C Tables 4.2.6.8 and 6.1.1.4'
O O 0.0106 0.0060 'International Tables Vol C Tables 4.2.6.8 and 6.1.1.4'
S S 0.1246 0.1234 'International Tables Vol C Tables 4.2.6.8 and 6.1.1.4'

loop_
_geom_angle_atom_site_label_1
_geom_angle_atom_site_label_2
_geom_angle_atom_site_label_3
_geom_angle
_geom_angle_site_symmetry_1
_geom_angle_site_symmetry_3
_geom_angle_publ_flag
O1 S1 N1 119.3(2) . . ?
O1 S1 C17 109.7(2) . . ?
O1 S1 C1 109.61(19) . . ?
N1 S1 C17 110.6(2) . . ?
N1 S1 C1 102.60(19) . . ?
C1 S1 C17 103.62(18) . . ?
C24 O3 C25 123.1(3) . . ?
C24 N1 S1 117.1(3) . . ?
C17 N2 C22 116.0(5) . . ?
C3 O4 C23 117.3(4) . . ?
O2 C24 O3 124.6(4) . . ?
O2 C24 N1 127.4(4) . . ?
O3 C24 N1 107.9(4) . . ?
C1 C6 C7 124.4(4) . . ?
C5 C6 C1 115.6(4) . . ?
C5 C6 C7 120.0(4) . . ?
O4 C3 C2 123.5(5) . . ?
O4 C3 C4 116.9(4) . . ?
C2 C3 C4 119.6(5) . . ?
N2 C17 S1 109.1(3) . . ?
N2 C17 C18 125.6(5) . . ?
C18 C17 S1 125.2(4) . . ?
C3 C2 H2 120.3 . . ?
C3 C2 C1 119.4(4) . . ?
C1 C2 H2 120.3 . . ?
C6 C1 S1 119.5(3) . . ?
C2 C1 S1 118.5(3) . . ?
C2 C1 C6 122.0(4) . . ?
O3 C25 C27 108.5(4) . . ?
O3 C25 C28 101.4(4) . . ?
O3 C25 C26 112.1(4) . . ?
C27 C25 C28 112.2(6) . . ?
C27 C25 C26 111.3(4) . . ?
C26 C25 C28 111.0(5) . . ?
C6 C5 H5 118.3 . . ?
C4 C5 C6 123.3(5) . . ?
C4 C5 H5 118.3 . . ?
C16 C7 C6 117.9(5) . . ?
C16 C7 C8 119.8(6) . . ?
C8 C7 C6 122.2(6) . . ?
C10 C15 C16 118.7(6) . . ?
C10 C15 C14 121.1(6) . . ?
C14 C15 C16 120.3(7) . . ?
C3 C4 H4 119.9 . . ?
C5 C4 C3 120.1(4) . . ?
C5 C4 H4 119.9 . . ?
C7 C16 C15 120.1(6) . . ?
C7 C16 H16 119.9 . . ?
C15 C16 H16 119.9 . . ?
C15 C10 C11 118.3(7) . . ?
C15 C10 C9 120.8(6) . . ?
C9 C10 C11 120.9(7) . . ?
N2 C22 H22 118.0 . . ?
N2 C22 C21 124.1(6) . . ?
C21 C22 H22 118.0 . . ?
C17 C18 C20 113.3(5) . . ?
C17 C18 C19 125.0(5) . . ?
C20 C18 C19 121.6(5) . . ?
C18 C20 H20 119.1 . . ?
C21 C20 C18 121.9(6) . . ?
C21 C20 H20 119.1 . . ?
C22 C21 H21 120.5 . . ?
C20 C21 C22 119.1(6) . . ?
C20 C21 H21 120.5 . . ?
C18 C19 H19A 109.5 . . ?
C18 C19 H19B 109.5 . . ?
C18 C19 H19C 109.5 . . ?
H19A C19 H19B 109.5 . . ?
H19A C19 H19C 109.5 . . ?
H19B C19 H19C 109.5 . . ?
C7 C8 H8 119.3 . . ?
C9 C8 C7 121.4(6) . . ?
C9 C8 H8 119.3 . . ?
C25 C27 H27A 109.5 . . ?
C25 C27 H27B 109.5 . . ?
C25 C27 H27C 109.5 . . ?
H27A C27 H27B 109.5 . . ?
H27A C27 H27C 109.5 . . ?
H27B C27 H27C 109.5 . . ?
C10 C11 H11 120.0 . . ?
C12 C11 C10 120.1(8) . . ?
C12 C11 H11 120.0 . . ?
C10 C9 H9 120.5 . . ?
C8 C9 C10 119.0(6) . . ?
C8 C9 H9 120.5 . . ?
C25 C28 H28A 109.5 . . ?
C25 C28 H28B 109.5 . . ?
C25 C28 H28C 109.5 . . ?
H28A C28 H28B 109.5 . . ?
H28A C28 H28C 109.5 . . ?
H28B C28 H28C 109.5 . . ?
C25 C26 H26A 109.5 . . ?
C25 C26 H26B 109.5 . . ?
C25 C26 H26C 109.5 . . ?
H26A C26 H26B 109.5 . . ?
H26A C26 H26C 109.5 . . ?
H26B C26 H26C 109.5 . . ?
C15 C14 H14 119.8 . . ?
C13 C14 C15 120.5(8) . . ?
C13 C14 H14 119.8 . . ?
C11 C12 H12 120.1 . . ?
C11 C12 C13 119.8(8) . . ?
C13 C12 H12 120.1 . . ?
C14 C13 C12 120.3(8) . . ?
C14 C13 H13 119.9 . . ?
C12 C13 H13 119.9 . . ?
O4 C23 H23A 109.5 . . ?
O4 C23 H23B 109.5 . . ?
O4 C23 H23C 109.5 . . ?
H23A C23 H23B 109.5 . . ?
H23A C23 H23C 109.5 . . ?
H23B C23 H23C 109.5 . . ?

loop_
_geom_bond_atom_site_label_1
_geom_bond_atom_site_label_2
_geom_bond_distance
_geom_bond_site_symmetry_2
_geom_bond_publ_flag
S1 O1 1.430(3) . ?
S1 N1 1.539(4) . ?
S1 C17 1.800(5) . ?
S1 C1 1.769(4) . ?
O2 C24 1.199(5) . ?
O3 C24 1.328(5) . ?
O3 C25 1.470(5) . ?
N1 C24 1.373(5) . ?
N2 C17 1.331(6) . ?
N2 C22 1.333(7) . ?
O4 C3 1.374(6) . ?
O4 C23 1.439(7) . ?
C6 C1 1.398(6) . ?
C6 C5 1.398(6) . ?
C6 C7 1.504(7) . ?
C3 C2 1.380(6) . ?
C3 C4 1.380(7) . ?
C17 C18 1.390(6) . ?
C2 H2 0.9300 . ?
C2 C1 1.383(6) . ?
C25 C27 1.503(7) . ?
C25 C28 1.514(7) . ?
C25 C26 1.511(8) . ?
C5 H5 0.9300 . ?
C5 C4 1.339(7) . ?
C7 C16 1.314(8) . ?
C7 C8 1.409(8) . ?
C15 C16 1.478(8) . ?
C15 C10 1.336(8) . ?
C15 C14 1.379(10) . ?
C4 H4 0.9300 . ?
C16 H16 0.9300 . ?
C10 C11 1.461(10) . ?
C10 C9 1.413(10) . ?
C22 H22 0.9300 . ?
C22 C21 1.338(9) . ?
C18 C20 1.411(9) . ?
C18 C19 1.502(8) . ?
C20 H20 0.9300 . ?
C20 C21 1.331(9) . ?
C21 H21 0.9300 . ?
C19 H19A 0.9600 . ?
C19 H19B 0.9600 . ?
C19 H19C 0.9600 . ?
C8 H8 0.9300 . ?
C8 C9 1.359(9) . ?
C27 H27A 0.9600 . ?
C27 H27B 0.9600 . ?
C27 H27C 0.9600 . ?
C11 H11 0.9300 . ?
C11 C12 1.315(13) . ?
C9 H9 0.9300 . ?
C28 H28A 0.9600 . ?
C28 H28B 0.9600 . ?
C28 H28C 0.9600 . ?
C26 H26A 0.9600 . ?
C26 H26B 0.9600 . ?
C26 H26C 0.9600 . ?
C14 H14 0.9300 . ?
C14 C13 1.343(12) . ?
C12 H12 0.9300 . ?
C12 C13 1.411(13) . ?
C13 H13 0.9300 . ?
C23 H23A 0.9600 . ?
C23 H23B 0.9600 . ?
C23 H23C 0.9600 . ?

loop_
_smtbx_masks_void_nr
_smtbx_masks_void_average_x
_smtbx_masks_void_average_y
_smtbx_masks_void_average_z
_smtbx_masks_void_volume
_smtbx_masks_void_count_electrons
_smtbx_masks_void_content
1 0.000 0.000 -0.568 277.3 71.8 ?
